data_7700382
loop_
_publ_author_name
'Xiang, Jing'
'Su, Qian-Qian'
'Luo, Li-Juan'
'Lau, Tai-Chu'

_publ_section_title
;
 Synthesis and reactivity of an osmium(iii) aminoguanidine complex.
;
_journal_issue 30
_journal_name_full 'Dalton transactions (Cambridge, England : 2003)'
_journal_page_first 11404
_journal_page_last 11410
_journal_paper_doi 10.1039/c9dt01711a
_journal_volume 48
_journal_year 2019
_chemical_formula_sum 'C41 H32 N6 O2 Os P'
_chemical_formula_weight 861.89
_space_group_crystal_system orthorhombic
_space_group_IT_number 19
_space_group_name_Hall 'P 2ac 2ab'
_space_group_name_H-M_alt 'P 21 21 21'
_symmetry_space_group_name_Hall 'P 2ac 2ab'
_symmetry_space_group_name_H-M 'P 21 21 21'
_atom_sites_solution_hydrogens mixed
_audit_creation_method SHELXL-2014/7
_audit_update_record
;
2019-06-11 deposited with the CCDC.    2019-06-27 downloaded from the CCDC.
;
_cell_angle_alpha 90
_cell_angle_beta 90
_cell_angle_gamma 90
_cell_formula_units_Z 4
_cell_length_a 11.76370(10)
_cell_length_b 14.7379(3)
_cell_length_c 20.9329(3)
_cell_measurement_reflns_used 5736
_cell_measurement_temperature 153(2)
_cell_measurement_theta_max 67.24
_cell_measurement_theta_min 3.67
_cell_volume 3629.18(10)
_computing_cell_refinement 'Bruker FRAMBO'
_computing_data_collection 'Bruker FRAMBO'
_computing_data_reduction 'Bruker SAINT'
_computing_molecular_graphics 'Bruker SHELXTL'
_computing_publication_material 'Bruker SHELXTL'
_computing_structure_refinement 'SHELXL-2014/7 (Sheldrick, 2014)'
_computing_structure_solution 'Bruker SHELXTL'
_diffrn_ambient_temperature 153(2)
_diffrn_measured_fraction_theta_full 0.990
_diffrn_measured_fraction_theta_max 0.990
_diffrn_measurement_device_type 'multiwire proportional'
_diffrn_measurement_method 'phi and omega scans'
_diffrn_radiation_type CuK\a
_diffrn_radiation_wavelength 1.54178
_diffrn_reflns_av_R_equivalents 0.0212
_diffrn_reflns_av_unetI/netI 0.0224
_diffrn_reflns_Laue_measured_fraction_full 0.990
_diffrn_reflns_Laue_measured_fraction_max 0.990
_diffrn_reflns_limit_h_max 14
_diffrn_reflns_limit_h_min -14
_diffrn_reflns_limit_k_max 17
_diffrn_reflns_limit_k_min -11
_diffrn_reflns_limit_l_max 25
_diffrn_reflns_limit_l_min -24
_diffrn_reflns_number 10828
_diffrn_reflns_point_group_measured_fraction_full 0.882
_diffrn_reflns_point_group_measured_fraction_max 0.882
_diffrn_reflns_theta_full 67.243
_diffrn_reflns_theta_max 67.243
_diffrn_reflns_theta_min 3.668
_exptl_absorpt_coefficient_mu 7.410
_exptl_absorpt_correction_T_max 0.4962
_exptl_absorpt_correction_T_min 0.4459
_exptl_absorpt_correction_type multi-scan
_exptl_absorpt_process_details sadabs
_exptl_crystal_colour RED
_exptl_crystal_density_diffrn 1.577
_exptl_crystal_description block
_exptl_crystal_F_000 1708
_exptl_crystal_size_max 0.130
_exptl_crystal_size_mid 0.120
_exptl_crystal_size_min 0.110
_refine_diff_density_max 1.088
_refine_diff_density_min -0.764
_refine_diff_density_rms 0.076
_refine_ls_abs_structure_details
;
 Flack x determined using 1713 quotients [(I+)-(I-)]/[(I+)+(I-)]
 (Parsons, Flack and Wagner, Acta Cryst. B69 (2013) 249-259).
;
_refine_ls_abs_structure_Flack -0.023(8)
_refine_ls_extinction_method none
_refine_ls_goodness_of_fit_ref 1.031
_refine_ls_hydrogen_treatment constr
_refine_ls_matrix_type full
_refine_ls_number_parameters 535
_refine_ls_number_reflns 5736
_refine_ls_number_restraints 515
_refine_ls_restrained_S_all 1.064
_refine_ls_R_factor_all 0.0442
_refine_ls_R_factor_gt 0.0387
_refine_ls_shift/su_max 0.031
_refine_ls_shift/su_mean 0.004
_refine_ls_structure_factor_coef Fsqd
_refine_ls_weighting_details 'w=1/[\s^2^(Fo^2^)+(0.0470P)^2^+6.2906P] where P=(Fo^2^+2Fc^2^)/3'
_refine_ls_weighting_scheme calc
_refine_ls_wR_factor_gt 0.0960
_refine_ls_wR_factor_ref 0.0990
_reflns_Friedel_coverage 0.589
_reflns_Friedel_fraction_full 0.744
_reflns_Friedel_fraction_max 0.744
_reflns_number_gt 5059
_reflns_number_total 5736
_reflns_threshold_expression 'I > 2\s(I)'
_cod_data_source_file c9dt01711a2.cif
_cod_data_source_block redu
_cod_depositor_comments 'Adding full bibliography for 7700382--7700383.cif.'
_cod_database_code 7700382
_shelx_shelxl_version_number 2014/7
_shelx_space_group_comment
;
The symmetry employed for this shelxl refinement is uniquely defined
by the following loop, which should always be used as a source of
symmetry information in preference to the above space-group names.
They are only intended as comments.
;
_shelx_estimated_absorpt_t_min 0.446
_shelx_estimated_absorpt_t_max 0.496

loop_
_space_group_symop_operation_xyz
'x, y, z'
'-x+1/2, -y, z+1/2'
'-x, y+1/2, -z+1/2'
'x+1/2, -y+1/2, -z'

loop_
_atom_site_label
_atom_site_type_symbol
_atom_site_fract_x
_atom_site_fract_y
_atom_site_fract_z
_atom_site_U_iso_or_equiv
_atom_site_adp_type
_atom_site_occupancy
_atom_site_site_symmetry_order
_atom_site_calc_flag
_atom_site_refinement_flags_posn
_atom_site_refinement_flags_adp
_atom_site_refinement_flags_occupancy
_atom_site_disorder_assembly
_atom_site_disorder_group
Os1 Os 0.75583(3) 0.37791(3) 0.91673(2) 0.06517(14) Uani 1 1 d . . . . .
P1 P 0.8799(2) 0.09239(19) 0.34262(11) 0.0593(6) Uani 1 1 d . U . . .
N1 N 0.4890(7) 0.3878(8) 0.8850(5) 0.086(3) Uani 1 1 d . U . . .
N2 N 1.0163(6) 0.3677(8) 0.9609(4) 0.077(3) Uani 1 1 d . U . . .
N3 N 0.8109(13) 0.2563(11) 0.7953(7) 0.142(6) Uani 1 1 d . U . . .
N6 N 0.7258(6) 0.4716(7) 0.9939(3) 0.073(3) Uani 1 1 d . U . . .
O1 O 0.7886(6) 0.4910(5) 0.8651(3) 0.0710(19) Uani 1 1 d . U . . .
O2 O 0.7498(9) 0.6025(6) 1.0486(3) 0.106(3) Uani 1 1 d . U . . .
C2 C 0.9263(7) 0.3744(9) 0.9437(4) 0.065(2) Uani 1 1 d . U . . .
C1 C 0.5849(7) 0.3841(9) 0.8946(5) 0.073(3) Uani 1 1 d . U . . .
C3 C 0.7876(11) 0.3010(11) 0.8380(7) 0.097(4) Uani 1 1 d . U . . .
C5 C 0.8402(8) 0.5644(8) 0.8833(5) 0.071(3) Uani 1 1 d . U . . .
C6 C 0.8977(9) 0.6193(11) 0.8374(7) 0.094(4) Uani 1 1 d . U . . .
H6 H 0.8971 0.6012 0.7949 0.113 Uiso 1 1 calc R U . . .
C7 C 0.9532(12) 0.6967(12) 0.8532(10) 0.112(5) Uani 1 1 d . U . . .
H7 H 0.9978 0.7262 0.8230 0.134 Uiso 1 1 calc R U . . .
C8 C 0.9435(12) 0.7309(11) 0.9131(10) 0.108(4) Uani 1 1 d . U . . .
H8 H 0.9752 0.7872 0.9224 0.129 Uiso 1 1 calc R U . . .
C9 C 0.8888(11) 0.6848(9) 0.9594(7) 0.092(4) Uani 1 1 d . U . . .
H9 H 0.8848 0.7091 1.0003 0.110 Uiso 1 1 calc R U . . .
C10 C 0.8361(9) 0.5979(8) 0.9463(6) 0.074(3) Uani 1 1 d . U . . .
C11 C 0.7743(9) 0.5544(8) 0.9938(5) 0.074(3) Uani 1 1 d . U . . .
C12 C 0.6819(9) 0.5479(8) 1.0823(5) 0.103(4) Uani 1 1 d D U . . .
C13 C 0.6636(9) 0.4656(8) 1.0524(4) 0.098(4) Uani 1 1 d D U . . .
C14 C 0.5899(9) 0.4074(8) 1.0793(5) 0.128(5) Uani 1 1 d D U . . .
H14 H 0.5708 0.3552 1.0567 0.153 Uiso 1 1 calc R U . . .
C15 C 0.5418(11) 0.4199(10) 1.1373(5) 0.137(6) Uani 1 1 d D U . . .
H1' H 0.4943 0.3764 1.1552 0.165 Uiso 1 1 calc R U . . .
C16 C 0.5658(14) 0.4996(11) 1.1687(5) 0.137(7) Uani 1 1 d D U . . .
H16 H 0.5344 0.5102 1.2087 0.164 Uiso 1 1 calc R U . . .
C17 C 0.6347(13) 0.5629(9) 1.1420(6) 0.142(6) Uani 1 1 d D U . . .
H17 H 0.6502 0.6165 1.1638 0.171 Uiso 1 1 calc R U . . .
C18 C 0.9866(8) 0.0070(7) 0.3337(4) 0.073(3) Uani 1 1 d D U . . .
C19 C 1.0140(17) -0.0455(15) 0.3842(6) 0.090(6) Uani 0.58(3) 1 d D U P A 1
H19 H 0.9773 -0.0378 0.4231 0.108 Uiso 0.58(3) 1 calc R U P A 1
C20 C 1.0973(19) -0.1112(16) 0.3773(8) 0.112(6) Uani 0.58(3) 1 d D U P A 1
H20 H 1.1163 -0.1487 0.4114 0.134 Uiso 0.58(3) 1 calc R U P A 1
C19' C 0.971(2) -0.0771(14) 0.3622(14) 0.110(7) Uani 0.42(3) 1 d D U P A 2
H19' H 0.9071 -0.0883 0.3876 0.132 Uiso 0.42(3) 1 calc R U P A 2
C20' C 1.051(2) -0.1441(13) 0.3520(16) 0.125(7) Uani 0.42(3) 1 d D U P A 2
H20' H 1.0409 -0.2020 0.3686 0.150 Uiso 0.42(3) 1 d R U P A 2
C21 C 1.1510(10) -0.1201(9) 0.3203(6) 0.121(5) Uani 1 1 d D U . . .
H21 H 1.1907 -0.1732 0.3116 0.145 Uiso 1 1 d R U . A .
C22 C 1.1439(10) -0.0528(10) 0.2753(7) 0.124(5) Uani 1 1 d D U . . .
H22 H 1.1961 -0.0494 0.2420 0.149 Uiso 1 1 calc R U . . .
C23 C 1.0571(10) 0.0100(8) 0.2806(6) 0.105(4) Uani 1 1 d D U . . .
H23 H 1.0462 0.0535 0.2491 0.125 Uiso 1 1 calc R U . . .
C24 C 0.7758(7) 0.0812(6) 0.2797(3) 0.061(2) Uani 1 1 d D U . . .
C25 C 0.7487(9) -0.0047(6) 0.2593(4) 0.074(2) Uani 1 1 d D U . . .
H25 H 0.7862 -0.0549 0.2760 0.089 Uiso 1 1 calc R U . . .
C26 C 0.6651(8) -0.0159(7) 0.2136(5) 0.081(3) Uani 1 1 d D U . . .
H26 H 0.6456 -0.0738 0.1997 0.097 Uiso 1 1 calc R U . . .
C27 C 0.6112(9) 0.0581(8) 0.1888(5) 0.090(4) Uani 1 1 d D U . . .
H27 H 0.5556 0.0503 0.1577 0.108 Uiso 1 1 calc R U . . .
C28 C 0.6380(10) 0.1432(8) 0.2091(6) 0.104(4) Uani 1 1 d D U . . .
H28 H 0.5998 0.1931 0.1925 0.125 Uiso 1 1 calc R U . . .
C29 C 0.7220(9) 0.1553(6) 0.2542(5) 0.087(3) Uani 1 1 d D U . . .
H29 H 0.7420 0.2135 0.2673 0.104 Uiso 1 1 calc R U . . .
C30 C 0.9461(8) 0.2040(7) 0.3404(5) 0.068(3) Uani 1 1 d D U . . .
C31 C 1.0543(13) 0.2185(9) 0.3142(9) 0.075(5) Uani 0.64(2) 1 d D U P B 1
H31 H 1.0950 0.1699 0.2975 0.089 Uiso 0.62(2) 1 calc R U P C 1
C32 C 1.1001(13) 0.3035(9) 0.3132(10) 0.078(5) Uani 0.62(2) 1 d D U P B 1
H32 H 1.1729 0.3128 0.2972 0.094 Uiso 0.62(2) 1 calc R U P C 1
C34 C 0.9521(17) 0.3553(10) 0.3792(10) 0.085(6) Uani 0.62(2) 1 d D U P B 1
H34 H 0.9251 0.4004 0.4062 0.102 Uiso 0.62(2) 1 calc R U P C 1
C35 C 0.9071(17) 0.2694(11) 0.3820(10) 0.081(6) Uani 0.62(2) 1 d D U P B 1
H35 H 0.8509 0.2555 0.4117 0.098 Uiso 0.62(2) 1 calc R U P C 1
C31' C 1.000(3) 0.218(2) 0.2846(17) 0.082(7) Uani 0.38(2) 1 d . U P B 2
H31' H 1.0005 0.1774 0.2505 0.099 Uiso 0.38(2) 1 calc R U P C 2
C32' C 1.054(4) 0.301(3) 0.285(2) 0.088(7) Uani 0.36(2) 1 d . U P B 2
H32' H 1.1041 0.3134 0.2523 0.106 Uiso 0.38(2) 1 calc R U P C 2
C34' C 0.925(3) 0.364(3) 0.354(2) 0.081(7) Uani 0.38(2) 1 d . U P B 2
H34' H 0.8797 0.4144 0.3630 0.098 Uiso 0.38(2) 1 calc R U P C 2
C35' C 0.885(3) 0.281(3) 0.3568(18) 0.075(7) Uani 0.38(2) 1 d . U P B 2
H35' H 0.8104 0.2732 0.3709 0.090 Uiso 0.38(2) 1 calc R U P C 2
C33 C 1.0381(10) 0.3746(8) 0.3357(6) 0.091(3) Uani 1 1 d D U . . .
H33 H 1.0527 0.4337 0.3226 0.109 Uiso 1 1 calc R U . B 1
C36 C 0.8090(7) 0.0768(7) 0.4194(4) 0.056(2) Uani 1 1 d D U . . .
C37 C 0.6996(9) 0.0463(9) 0.4222(6) 0.083(3) Uani 1 1 d D U . . .
H37 H 0.6594 0.0314 0.3854 0.100 Uiso 1 1 calc R U . . .
C38 C 0.6502(11) 0.0382(11) 0.4829(6) 0.097(4) Uani 1 1 d D U . . .
H38 H 0.5748 0.0201 0.4870 0.117 Uiso 1 1 calc R U . . .
C39 C 0.7149(10) 0.0575(10) 0.5375(5) 0.094(4) Uani 1 1 d D U . . .
H39 H 0.6906 0.0393 0.5778 0.113 Uiso 1 1 d R U . B .
C40 C 0.819(2) 0.097(2) 0.5304(9) 0.094(6) Uani 0.64(2) 1 d . U P B 1
H40 H 0.8587 0.1160 0.5665 0.113 Uiso 0.64(2) 1 calc R U P B 1
C41 C 0.8644(18) 0.109(2) 0.4746(8) 0.084(5) Uani 0.64(2) 1 d . U P B 1
H41 H 0.9337 0.1391 0.4710 0.101 Uiso 0.64(2) 1 calc R U P B 1
C40' C 0.8316(12) 0.052(3) 0.5309(7) 0.090(7) Uani 0.36(2) 1 d D U P B 2
H40' H 0.8783 0.0472 0.5665 0.108 Uiso 0.36(2) 1 d R U P B 2
C41' C 0.8790(10) 0.066(3) 0.4717(7) 0.076(7) Uani 0.36(2) 1 d D U P B 2
H41' H 0.9576 0.0686 0.4669 0.091 Uiso 0.36(2) 1 calc R U P B 2
N4 N 0.7248(7) 0.2600(7) 0.9660(4) 0.088(3) Uani 1 1 d D U . . .
H4 H 0.6649 0.2297 0.9562 0.106 Uiso 1 1 calc R U . . .
N5 N 0.7624(9) 0.1641(6) 1.0524(5) 0.095(3) Uani 1 1 d . U . . .
H5A H 0.6958 0.1403 1.0502 0.114 Uiso 1 1 calc R U . . .
H5B H 0.8097 0.1461 1.0810 0.114 Uiso 1 1 calc R U . . .
C4 C 0.7916(9) 0.2270(8) 1.0124(5) 0.075(3) Uani 1 1 d . U . . .
H4A H 0.8643 0.2511 1.0162 0.090 Uiso 1 1 calc R U . . .

loop_
_atom_site_aniso_label
_atom_site_aniso_U_11
_atom_site_aniso_U_22
_atom_site_aniso_U_33
_atom_site_aniso_U_23
_atom_site_aniso_U_13
_atom_site_aniso_U_12
Os1 0.03864(17) 0.1020(3) 0.0549(2) 0.0081(2) -0.0031(2) -0.0007(3)
P1 0.0487(11) 0.0869(17) 0.0424(10) -0.0019(11) -0.0031(9) 0.0101(11)
N1 0.051(4) 0.122(8) 0.084(6) 0.028(6) -0.013(4) -0.011(5)
N2 0.039(4) 0.124(8) 0.067(5) 0.012(6) -0.001(3) 0.000(5)
N3 0.124(11) 0.191(14) 0.110(9) -0.076(10) -0.018(8) -0.014(10)
N6 0.038(4) 0.137(7) 0.044(4) 0.010(4) 0.003(3) 0.032(4)
O1 0.059(4) 0.101(5) 0.053(3) 0.009(3) -0.009(3) -0.005(4)
O2 0.113(6) 0.146(7) 0.059(4) -0.006(4) 0.003(5) 0.060(7)
C2 0.042(4) 0.107(8) 0.047(4) 0.006(6) 0.007(4) 0.009(5)
C1 0.040(4) 0.114(9) 0.065(6) 0.023(6) -0.003(4) -0.008(5)
C3 0.066(7) 0.134(11) 0.091(8) -0.025(8) -0.011(6) -0.016(7)
C5 0.048(5) 0.093(7) 0.070(6) 0.010(6) -0.002(5) 0.010(5)
C6 0.064(6) 0.122(10) 0.096(8) 0.017(9) -0.005(6) -0.005(7)
C7 0.072(7) 0.115(11) 0.147(12) 0.019(10) -0.007(9) -0.020(8)
C8 0.083(8) 0.095(9) 0.145(12) 0.002(10) -0.022(10) -0.003(7)
C9 0.080(8) 0.093(8) 0.103(9) -0.001(7) -0.030(7) 0.015(7)
C10 0.057(5) 0.084(7) 0.082(6) 0.003(6) -0.011(5) 0.012(5)
C11 0.060(6) 0.100(7) 0.061(5) -0.014(5) -0.014(5) 0.020(5)
C12 0.093(7) 0.156(11) 0.060(6) 0.002(7) 0.007(6) 0.068(8)
C13 0.063(6) 0.170(11) 0.062(6) 0.032(7) 0.008(5) 0.053(7)
C14 0.065(6) 0.217(14) 0.101(9) 0.074(10) 0.014(7) 0.029(8)
C15 0.089(8) 0.237(16) 0.085(9) 0.076(10) 0.030(7) 0.071(11)
C16 0.130(12) 0.214(17) 0.068(8) 0.032(10) 0.039(8) 0.086(12)
C17 0.145(12) 0.204(15) 0.079(8) 0.013(10) 0.025(9) 0.099(11)
C18 0.063(6) 0.106(8) 0.050(5) -0.006(5) -0.010(4) 0.025(5)
C19 0.083(10) 0.133(13) 0.055(9) -0.003(10) -0.031(8) 0.044(10)
C20 0.105(12) 0.150(14) 0.080(10) -0.012(11) -0.033(10) 0.061(11)
C19' 0.119(14) 0.149(14) 0.063(12) 0.004(12) -0.016(12) 0.069(12)
C20' 0.129(14) 0.158(15) 0.088(14) -0.007(13) -0.030(12) 0.074(13)
C21 0.102(8) 0.162(12) 0.100(9) -0.026(9) -0.026(7) 0.065(9)
C22 0.077(8) 0.146(12) 0.149(12) -0.041(10) 0.009(9) 0.022(8)
C23 0.079(8) 0.103(9) 0.132(10) -0.010(8) 0.028(8) 0.018(7)
C24 0.057(5) 0.090(6) 0.035(4) -0.001(4) -0.003(4) 0.012(4)
C25 0.063(5) 0.101(6) 0.058(5) -0.018(5) -0.002(6) 0.003(7)
C26 0.068(6) 0.115(9) 0.059(6) -0.023(6) -0.003(5) 0.003(6)
C27 0.072(7) 0.143(11) 0.054(6) 0.011(7) -0.019(5) -0.014(7)
C28 0.095(8) 0.136(11) 0.082(7) 0.044(8) -0.041(6) 0.006(8)
C29 0.083(7) 0.107(7) 0.072(6) 0.019(6) -0.021(6) 0.000(6)
C30 0.053(5) 0.093(7) 0.057(5) -0.001(5) 0.002(4) 0.004(5)
C31 0.062(9) 0.087(10) 0.075(10) 0.013(9) 0.015(8) 0.004(8)
C32 0.059(10) 0.103(11) 0.073(10) 0.023(10) 0.008(8) -0.003(9)
C34 0.076(10) 0.106(11) 0.074(11) -0.041(10) 0.012(9) -0.027(9)
C35 0.062(10) 0.110(11) 0.072(11) -0.032(10) 0.019(9) -0.024(9)
C31' 0.082(14) 0.091(13) 0.073(13) 0.025(12) 0.009(12) 0.011(13)
C32' 0.082(13) 0.102(13) 0.079(13) 0.032(12) 0.013(12) 0.000(12)
C34' 0.068(12) 0.101(13) 0.075(14) -0.029(13) 0.003(11) -0.006(12)
C35' 0.052(11) 0.104(13) 0.068(13) -0.029(12) 0.002(11) -0.014(11)
C33 0.085(6) 0.104(8) 0.082(7) 0.008(7) -0.002(6) -0.006(7)
C36 0.051(4) 0.071(6) 0.044(4) -0.011(5) 0.001(4) 0.006(4)
C37 0.088(7) 0.091(8) 0.072(6) 0.004(6) -0.005(6) -0.035(6)
C38 0.082(7) 0.125(10) 0.084(8) 0.018(8) 0.009(7) -0.027(7)
C39 0.094(8) 0.131(10) 0.056(5) -0.001(6) 0.015(6) -0.019(7)
C40 0.102(10) 0.131(15) 0.049(8) -0.019(9) 0.006(8) -0.027(10)
C41 0.076(8) 0.128(14) 0.047(7) -0.015(9) 0.000(7) -0.009(10)
C40' 0.095(12) 0.124(16) 0.052(11) -0.005(13) 0.008(11) -0.011(14)
C41' 0.080(12) 0.103(16) 0.044(10) -0.007(12) 0.007(10) -0.005(13)
N4 0.041(5) 0.115(7) 0.108(7) 0.044(6) -0.003(4) 0.000(4)
N5 0.059(5) 0.097(6) 0.128(7) 0.036(6) -0.009(6) -0.004(5)
C4 0.051(5) 0.091(7) 0.083(7) 0.009(6) 0.000(5) 0.002(5)

loop_
_atom_type_symbol
_atom_type_description
_atom_type_scat_dispersion_real
_atom_type_scat_dispersion_imag
_atom_type_scat_source
C C 0.0181 0.0091 'International Tables Vol C Tables 4.2.6.8 and 6.1.1.4'
N N 0.0311 0.0180 'International Tables Vol C Tables 4.2.6.8 and 6.1.1.4'
P P 0.2955 0.4335 'International Tables Vol C Tables 4.2.6.8 and 6.1.1.4'
Os Os -4.9801 6.2216 'International Tables Vol C Tables 4.2.6.8 and 6.1.1.4'
O O 0.0492 0.0322 'International Tables Vol C Tables 4.2.6.8 and 6.1.1.4'
H H 0.0000 0.0000 'International Tables Vol C Tables 4.2.6.8 and 6.1.1.4'

loop_
_geom_angle_atom_site_label_1
_geom_angle_atom_site_label_2
_geom_angle_atom_site_label_3
_geom_angle
O1 Os1 C3 89.5(5)
O1 Os1 N4 177.6(3)
C3 Os1 N4 88.1(5)
O1 Os1 C1 91.7(4)
C3 Os1 C1 91.3(5)
N4 Os1 C1 88.7(4)
O1 Os1 C2 89.0(4)
C3 Os1 C2 91.6(5)
N4 Os1 C2 90.8(4)
C1 Os1 C2 177.0(4)
O1 Os1 N6 84.5(3)
C3 Os1 N6 174.0(5)
N4 Os1 N6 97.9(4)
C1 Os1 N6 88.9(4)
C2 Os1 N6 88.3(4)
C18 P1 C24 109.6(4)
C18 P1 C36 109.0(4)
C24 P1 C36 108.7(4)
C18 P1 C30 109.5(5)
C24 P1 C30 110.7(4)
C36 P1 C30 109.3(4)
C11 N6 C13 106.0(9)
C11 N6 Os1 120.6(6)
C13 N6 Os1 133.3(9)
C5 O1 Os1 128.3(6)
C12 O2 C11 104.8(10)
N2 C2 Os1 175.3(11)
N1 C1 Os1 177.2(10)
N3 C3 Os1 176.3(14)
O1 C5 C10 123.5(11)
O1 C5 C6 119.8(11)
C10 C5 C6 116.6(12)
C7 C6 C5 122.8(15)
C6 C7 C8 119.9(16)
C9 C8 C7 121.1(15)
C8 C9 C10 121.0(14)
C11 C10 C5 121.8(11)
C11 C10 C9 119.8(12)
C5 C10 C9 118.1(12)
N6 C11 O2 112.1(10)
N6 C11 C10 129.9(10)
O2 C11 C10 117.9(12)
O2 C12 C13 112.5(9)
O2 C12 C17 128.3(11)
C13 C12 C17 119.2(8)
C14 C13 C12 118.1(8)
C14 C13 N6 136.8(11)
C12 C13 N6 104.7(10)
C13 C14 C15 124.0(9)
C14 C15 C16 117.4(9)
C17 C16 C15 121.0(8)
C16 C17 C12 120.0(9)
C19 C18 C23 120.1(8)
C23 C18 C19' 116.9(9)
C19 C18 P1 119.3(7)
C23 C18 P1 118.9(7)
C19' C18 P1 119.2(8)
C18 C19 C20 119.3(9)
C21 C20 C19 119.2(9)
C20' C19' C18 118.5(9)
C19' C20' C21 118.0(10)
C20 C21 C22 120.4(9)
C22 C21 C20' 117.3(10)
C21 C22 C23 118.2(7)
C22 C23 C18 119.1(7)
C29 C24 C25 120.4(6)
C29 C24 P1 121.6(6)
C25 C24 P1 117.9(6)
C24 C25 C26 119.4(7)
C27 C26 C25 119.9(7)
C28 C27 C26 120.7(7)
C27 C28 C29 120.0(7)
C24 C29 C28 119.6(7)
C31' C30 C35' 110(3)
C35 C30 C31 116.3(9)
C31' C30 P1 111.0(19)
C35' C30 P1 120.7(17)
C35 C30 P1 118.3(7)
C31 C30 P1 122.3(7)
C32 C31 C30 120.3(9)
C31 C32 C33 119.3(9)
C35 C34 C33 119.8(9)
C34 C35 C30 119.3(9)
C30 C31' C32' 110(3)
C31' C32' C33 126(3)
C35' C34' C33 117(4)
C34' C35' C30 124(3)
C32 C33 C34 117.4(9)
C34' C33 C32' 103(3)
C37 C36 C41' 119.4(10)
C37 C36 C41 120.7(14)
C37 C36 P1 120.8(9)
C41' C36 P1 116.1(8)
C41 C36 P1 117.9(10)
C36 C37 C38 117.3(11)
C39 C38 C37 119.7(10)
C40 C39 C38 119.1(14)
C40' C39 C38 116.5(12)
C41 C40 C39 121.6(19)
C40 C41 C36 120.2(19)
C41' C40' C39 119.0(11)
C40' C41' C36 119.4(9)
C4 N4 Os1 124.6(8)
N5 C4 N4 125.0(11)

loop_
_geom_bond_atom_site_label_1
_geom_bond_atom_site_label_2
_geom_bond_distance
Os1 O1 2.024(7)
Os1 C3 2.035(14)
Os1 N4 2.053(9)
Os1 C1 2.065(8)
Os1 C2 2.084(8)
Os1 N6 2.155(9)
P1 C18 1.786(8)
P1 C24 1.806(7)
P1 C36 1.825(10)
P1 C30 1.821(10)
N1 C1 1.148(11)
N2 C2 1.122(11)
N3 C3 1.144(17)
N6 C11 1.347(14)
N6 C13 1.428(11)
O1 C5 1.297(13)
O2 C12 1.336(14)
O2 C11 1.378(12)
C5 C10 1.409(15)
C5 C6 1.427(17)
C6 C7 1.35(2)
C7 C8 1.36(2)
C8 C9 1.35(2)
C9 C10 1.449(17)
C10 C11 1.388(16)
C12 C13 1.382(10)
C12 C17 1.385(10)
C13 C14 1.344(10)
C14 C15 1.352(9)
C15 C16 1.374(10)
C16 C17 1.357(10)
C18 C19 1.350(10)
C18 C23 1.386(9)
C18 C19' 1.390(11)
C19 C20 1.385(11)
C20 C21 1.356(10)
C19' C20' 1.384(11)
C20' C21 1.394(12)
C21 C22 1.372(10)
C22 C23 1.382(9)
C24 C29 1.370(9)
C24 C25 1.374(9)
C25 C26 1.382(9)
C26 C27 1.364(9)
C27 C28 1.361(10)
C28 C29 1.379(9)
C30 C31' 1.34(3)
C30 C35' 1.39(4)
C30 C35 1.377(11)
C30 C31 1.403(10)
C31 C32 1.363(11)
C32 C33 1.362(11)
C34 C35 1.373(11)
C34 C33 1.390(11)
C31' C32' 1.38(5)
C32' C33 1.52(5)
C34' C35' 1.32(5)
C34' C33 1.39(4)
C36 C37 1.365(13)
C36 C41' 1.379(11)
C36 C41 1.41(2)
C37 C38 1.402(17)
C38 C39 1.401(16)
C39 C40 1.37(3)
C39 C40' 1.382(12)
C40 C41 1.29(2)
C40' C41' 1.375(11)
N4 C4 1.341(13)
N5 C4 1.294(13)
